data_4085251
loop_
_publ_author_name
'Goodwin, Conrad A. P.'
'Joslin, Kristian C.'
'Lockyer, Selena J.'
'Formanuik, Alasdair'
'Morris, Gareth A.'
'Ortu, Fabrizio'
'Vitorica-Yrezabal, I\~nigo. J.'
'Mills, David P.'

_publ_section_title
;
 Homoleptic Trigonal Planar Lanthanide Complexes Stabilized by Superbulky
 Silylamide Ligands
;
_journal_issue 11
_journal_name_full Organometallics
_journal_page_first 2314
_journal_paper_doi 10.1021/om501123e
_journal_volume 34
_journal_year 2015
_chemical_formula_moiety '2(C18 H48 I La N2 Si4)'
_chemical_formula_sum 'C36 H96 I2 La2 N4 Si8'
_chemical_formula_weight 1341.50
_space_group_crystal_system triclinic
_space_group_IT_number 2
_space_group_name_Hall '-P 1'
_space_group_name_H-M_alt 'P -1'
_symmetry_space_group_name_Hall '-P 1'
_symmetry_space_group_name_H-M 'P -1'
_atom_sites_solution_hydrogens geom
_audit_creation_date 2014-09-30
_audit_creation_method
;
Olex2 1.2
(compiled 2014.09.19 svn.r3010 for OlexSys, GUI svn.r4874)
;
_cell_angle_alpha 94.293(5)
_cell_angle_beta 96.373(5)
_cell_angle_gamma 99.075(5)
_cell_formula_units_Z 2
_cell_length_a 9.1458(6)
_cell_length_b 14.9960(9)
_cell_length_c 22.8837(15)
_cell_measurement_reflns_used 3842
_cell_measurement_temperature 150.01(16)
_cell_measurement_theta_max 27.2480
_cell_measurement_theta_min 3.3830
_cell_volume 3066.4(3)
_computing_cell_refinement
;
CrysAlisPro, Agilent Technologies,
Version 1.171.37.33 (release 27-03-2014 CrysAlis171 .NET)
(compiled Mar 27 2014,17:12:48)
;
_computing_data_collection
;
CrysAlisPro, Agilent Technologies,
Version 1.171.37.33 (release 27-03-2014 CrysAlis171 .NET)
(compiled Mar 27 2014,17:12:48)
;
_computing_data_reduction
;
CrysAlisPro, Agilent Technologies,
Version 1.171.37.33 (release 27-03-2014 CrysAlis171 .NET)
(compiled Mar 27 2014,17:12:48)
;
_computing_molecular_graphics 'Olex2 (Dolomanov et al., 2009)'
_computing_publication_material 'Olex2 (Dolomanov et al., 2009)'
_computing_structure_refinement 'ShelXL (Sheldrick, 2008)'
_diffrn_ambient_environment N~2~
_diffrn_ambient_temperature 150.01(16)
_diffrn_detector 'CCD plate'
_diffrn_detector_area_resol_mean 8.0714
_diffrn_detector_type Eos
_diffrn_measured_fraction_theta_full 0.928
_diffrn_measured_fraction_theta_max 0.998
_diffrn_measurement_details
;
  1 omega  -88.00   37.00   1.0000   63.0000
omega____ theta____ kappa____ phi______ frames
    -      -20.7110  -19.0000  -60.0000 125

  2 omega   20.00   66.00   1.0000   63.0000
omega____ theta____ kappa____ phi______ frames
    -       21.3360  -99.0000   30.0000 46

  3 omega  -12.00   94.00   1.0000   63.0000
omega____ theta____ kappa____ phi______ frames
    -       21.3360   77.0000  -90.0000 106

  4 omega   34.00  103.00   1.0000   63.0000
omega____ theta____ kappa____ phi______ frames
    -       21.3360 -178.0000 -120.0000 69

  5 omega -100.00  -75.00   1.0000   63.0000
omega____ theta____ kappa____ phi______ frames
    -      -20.7110 -178.0000 -120.0000 25

  6 omega  -11.00   95.00   1.0000   63.0000
omega____ theta____ kappa____ phi______ frames
    -       21.3360   37.0000 -180.0000 106
;
_diffrn_measurement_device 'four-circle diffractometer'
_diffrn_measurement_device_type 'SuperNova, Single source at offset, Eos'
_diffrn_measurement_method '\w scans'
_diffrn_orient_matrix_UB_11 -0.0171893000
_diffrn_orient_matrix_UB_12 0.0028644000
_diffrn_orient_matrix_UB_13 0.0294834000
_diffrn_orient_matrix_UB_21 -0.0185916000
_diffrn_orient_matrix_UB_22 -0.0479497000
_diffrn_orient_matrix_UB_23 -0.0017896000
_diffrn_orient_matrix_UB_31 0.0749970000
_diffrn_orient_matrix_UB_32 -0.0027221000
_diffrn_orient_matrix_UB_33 0.0104377000
_diffrn_radiation_monochromator mirror
_diffrn_radiation_probe x-ray
_diffrn_radiation_type MoK\a
_diffrn_radiation_wavelength 0.71073
_diffrn_reflns_av_R_equivalents 0.1574
_diffrn_reflns_av_unetI/netI 0.2233
_diffrn_reflns_Laue_measured_fraction_full 0.928
_diffrn_reflns_Laue_measured_fraction_max 0.998
_diffrn_reflns_limit_h_max 11
_diffrn_reflns_limit_h_min -11
_diffrn_reflns_limit_k_max 18
_diffrn_reflns_limit_k_min -18
_diffrn_reflns_limit_l_max 27
_diffrn_reflns_limit_l_min -27
_diffrn_reflns_number 23282
_diffrn_reflns_point_group_measured_fraction_full 0.928
_diffrn_reflns_point_group_measured_fraction_max 0.998
_diffrn_reflns_theta_full 26.000
_diffrn_reflns_theta_max 25.349
_diffrn_reflns_theta_min 2.986
_diffrn_source 'SuperNova (Mo) X-ray Source'
_exptl_absorpt_coefficient_mu 2.563
_exptl_absorpt_correction_T_max 0.952
_exptl_absorpt_correction_T_min 0.554
_exptl_absorpt_correction_type gaussian
_exptl_absorpt_process_details
;
CrysAlisPro, Agilent Technologies,
Version 1.171.37.33 (release 27-03-2014 CrysAlis171 .NET)
(compiled Mar 27 2014,17:12:48)
Numerical absorption correction based on gaussian integration over
            a multifaceted crystal model
Empirical absorption correction using spherical harmonics,
 implemented in SCALE3 ABSPACK scaling algorithm.
;
_exptl_crystal_colour colourless
_exptl_crystal_density_diffrn 1.453
_exptl_crystal_description
;
;
_exptl_crystal_F_000 1344
_exptl_crystal_size_max 0.5148
_exptl_crystal_size_mid 0.0413
_exptl_crystal_size_min 0.0263
_refine_diff_density_max 1.522
_refine_diff_density_min -0.984
_refine_diff_density_rms 0.198
_refine_ls_extinction_method none
_refine_ls_goodness_of_fit_ref 0.839
_refine_ls_hydrogen_treatment constr
_refine_ls_matrix_type full
_refine_ls_number_parameters 469
_refine_ls_number_reflns 11184
_refine_ls_number_restraints 18
_refine_ls_restrained_S_all 0.839
_refine_ls_R_factor_all 0.1308
_refine_ls_R_factor_gt 0.0591
_refine_ls_shift/su_max 0.001
_refine_ls_shift/su_mean 0.000
_refine_ls_structure_factor_coef Fsqd
_refine_ls_weighting_details 'w=1/[\s^2^(Fo^2^)] where P=(Fo^2^+2Fc^2^)/3'
_refine_ls_weighting_scheme calc
_refine_ls_wR_factor_gt 0.1005
_refine_ls_wR_factor_ref 0.1343
_reflns_Friedel_coverage 0.000
_reflns_number_gt 5943
_reflns_number_total 11184
_reflns_threshold_expression 'I > 2\s(I)'
_cod_data_source_file om501123e_si_002.cif
_cod_data_source_block 9
_cod_depositor_comments 'Adding full bibliography for 4085243--4085254.cif.'
_cod_database_code 4085251
_manchester_internal_coll_name adpm29
_manchester_internal_coll_client CAPG/DPM
_manchester_internal_coll_type custom
_manchester_internal_coll_frame_time 63s
_manchester_internal_coll_frame_width 1
_manchester_internal_coll_frame_method '\w scans'
_manchester_internal_coll_user CAPG
_manchester_internal_coll_date 24/02/2014
_manchester_internal_process_user CAPG/FO
_manchester_internal_process_date 30/07/2014
_manchester_internal_solution_user CAPG/FO
_manchester_internal_solution_date 30/07/2014
_manchester_internal_refinement_user CAPG/FO
_manchester_internal_refinement_date 30/07/2014
_manchester_internal_validation_user 'Inigo J. Vitorica-Yrezabal'
_manchester_internal_validation_date 07/08/14
_manchester_internal_archive_date 07/08/14
_shelxl_version_number 2014/6
_chemical_oxdiff_formula 'La I Si4 N2 C18 H48'
_shelx_space_group_comment
;
The symmetry employed for this shelxl refinement is uniquely defined
by the following loop, which should always be used as a source of
symmetry information in preference to the above space-group names.
They are only intended as comments.
;
_reflns_odcompleteness_completeness 99.76
_reflns_odcompleteness_iscentric 1
_reflns_odcompleteness_theta 26.32
_olex2_refinement_description
;
1. Fixed Uiso
 At 1.5 times of:
  All C(H,H,H) groups
2. Rigid body (RIGU) restrains
 C26, C25, C27, Si6
 with sigma for 1-2 distances of 0.004 and sigma for 1-3 distances of 0.004
3.a Me refined with riding coordinates:
 C5(H5A,H5B,H5C), C15(H15A,H15B,H15C), C7(H7A,H7B,H7C), C14(H14A,H14B,H14C),
 C4(H4A,H4B,H4C), C2(H2A,H2B,H2C), C9(H9A,H9B,H9C), C8(H8A,H8B,H8C), C3(H3A,H3B,
 H3C), C32(H32A,H32B,H32C), C6(H6A,H6B,H6C), C35(H35A,H35B,H35C), C23(H23A,H23B,
 H23C), C24(H24A,H24B,H24C), C16(H16A,H16B,H16C), C18(H18A,H18B,H18C), C27(H27A,
 H27B,H27C), C25(H25A,H25B,H25C), C34(H34A,H34B,H34C), C17(H17A,H17B,H17C),
 C33(H33A,H33B,H33C), C11(H11A,H11B,H11C), C26(H26A,H26B,H26C), C36(H36A,H36B,
 H36C), C30(H30A,H30B,H30C), C29(H29A,H29B,H29C), C12(H12A,H12B,H12C), C20(H20A,
 H20B,H20C), C13(H13A,H13B,H13C), C31(H31A,H31B,H31C), C21(H21A,H21B,H21C),
 C22(H22A,H22B,H22C)
;
_olex2_submission_special_instructions 'No special instructions were received'

loop_
_space_group_symop_operation_xyz
'x, y, z'
'-x, -y, -z'

loop_
_atom_site_label
_atom_site_type_symbol
_atom_site_fract_x
_atom_site_fract_y
_atom_site_fract_z
_atom_site_U_iso_or_equiv
_atom_site_adp_type
_atom_site_occupancy
_atom_site_site_symmetry_order
_atom_site_calc_flag
_atom_site_refinement_flags_posn
La2 La 0.36816(7) 0.06488(4) 0.41766(2) 0.02160(17) Uani 1 1 d .
La1 La 0.86780(7) 0.40596(4) 0.06828(2) 0.02161(17) Uani 1 1 d .
I2 I 0.69774(7) 0.09943(5) 0.49853(3) 0.0268(2) Uani 1 1 d .
I1 I 1.19359(7) 0.53608(5) 0.06499(3) 0.0274(2) Uani 1 1 d .
Si5 Si 0.0668(3) -0.0307(2) 0.32204(12) 0.0232(7) Uani 1 1 d .
Si3 Si 0.7876(3) 0.5744(2) 0.16416(12) 0.0284(8) Uani 1 1 d .
Si4 Si 0.9625(3) 0.4286(2) 0.21411(12) 0.0280(8) Uani 1 1 d .
Si2 Si 0.8756(3) 0.1930(2) 0.00947(13) 0.0286(8) Uani 1 1 d .
Si1 Si 0.5714(3) 0.2366(2) 0.04243(12) 0.0244(7) Uani 1 1 d .
Si8 Si 0.4651(3) 0.2721(2) 0.37624(12) 0.0276(8) Uani 1 1 d .
Si7 Si 0.2991(4) 0.2629(2) 0.48776(13) 0.0301(8) Uani 1 1 d .
Si6 Si 0.3647(3) -0.0994(3) 0.30686(13) 0.0317(8) Uani 1 1 d .
C5 C 0.4677(12) 0.1871(8) -0.0318(4) 0.044(3) Uani 1 1 d .
H5A H 0.3623 0.1785 -0.0296 0.066 Uiso 1 1 calc R
H5B H 0.4917 0.2278 -0.0611 0.066 Uiso 1 1 calc R
H5C H 0.4965 0.1298 -0.0424 0.066 Uiso 1 1 calc R
N1 N 0.7625(8) 0.2542(6) 0.0424(3) 0.022(2) Uani 1 1 d .
N2 N 0.8519(8) 0.4718(6) 0.1621(3) 0.022(2) Uani 1 1 d .
C15 C 0.9380(11) 0.6742(8) 0.1793(5) 0.040(3) Uani 1 1 d .
H15A H 0.8951 0.7286 0.1798 0.059 Uiso 1 1 calc R
H15B H 0.9945 0.6716 0.2169 0.059 Uiso 1 1 calc R
H15C H 1.0026 0.6740 0.1489 0.059 Uiso 1 1 calc R
C7 C 1.0565(11) 0.2730(8) 0.0065(4) 0.035(3) Uani 1 1 d .
H7A H 1.1246 0.2409 -0.0120 0.052 Uiso 1 1 calc R
H7B H 1.0367 0.3224 -0.0160 0.052 Uiso 1 1 calc R
H7C H 1.0999 0.2964 0.0458 0.052 Uiso 1 1 calc R
C14 C 0.6917(11) 0.5842(8) 0.0874(4) 0.032(3) Uani 1 1 d .
H14A H 0.6545 0.6406 0.0870 0.047 Uiso 1 1 calc R
H14B H 0.7619 0.5823 0.0593 0.047 Uiso 1 1 calc R
H14C H 0.6101 0.5348 0.0771 0.047 Uiso 1 1 calc R
C4 C 0.5893(13) 0.2032(9) 0.1617(5) 0.053(4) Uani 1 1 d .
H4A H 0.5727 0.2643 0.1697 0.080 Uiso 1 1 calc R
H4B H 0.5536 0.1672 0.1918 0.080 Uiso 1 1 calc R
H4C H 0.6941 0.2030 0.1614 0.080 Uiso 1 1 calc R
C1 C 0.5046(12) 0.1632(8) 0.1009(4) 0.034(3) Uani 1 1 d .
C2 C 0.5321(14) 0.0677(8) 0.0893(5) 0.051(4) Uani 1 1 d .
H2A H 0.4801 0.0419 0.0516 0.077 Uiso 1 1 calc R
H2B H 0.6372 0.0680 0.0893 0.077 Uiso 1 1 calc R
H2C H 0.4967 0.0322 0.1197 0.077 Uiso 1 1 calc R
C9 C 0.9274(12) 0.0978(8) 0.0509(5) 0.048(4) Uani 1 1 d .
H9A H 0.9915 0.0664 0.0295 0.072 Uiso 1 1 calc R
H9B H 0.9787 0.1215 0.0892 0.072 Uiso 1 1 calc R
H9C H 0.8388 0.0565 0.0554 0.072 Uiso 1 1 calc R
C8 C 0.8089(13) 0.1478(9) -0.0682(5) 0.061(5) Uani 1 1 d .
H8A H 0.8801 0.1141 -0.0831 0.092 Uiso 1 1 calc R
H8B H 0.7144 0.1087 -0.0700 0.092 Uiso 1 1 calc R
H8C H 0.7978 0.1972 -0.0918 0.092 Uiso 1 1 calc R
C3 C 0.3366(13) 0.1630(11) 0.1058(6) 0.077(5) Uani 1 1 d .
H3A H 0.3199 0.2242 0.1132 0.115 Uiso 1 1 calc R
H3B H 0.2783 0.1358 0.0695 0.115 Uiso 1 1 calc R
H3C H 0.3077 0.1289 0.1377 0.115 Uiso 1 1 calc R
N4 N 0.3585(8) 0.2188(6) 0.4245(3) 0.018(2) Uani 1 1 d .
C32 C 0.2078(11) 0.1630(8) 0.5244(4) 0.033(3) Uani 1 1 d .
H32A H 0.1729 0.1846 0.5600 0.049 Uiso 1 1 calc R
H32B H 0.1250 0.1296 0.4980 0.049 Uiso 1 1 calc R
H32C H 0.2792 0.1240 0.5338 0.049 Uiso 1 1 calc R
N3 N 0.2558(9) -0.0263(6) 0.3319(3) 0.028(2) Uani 1 1 d .
C19 C -0.0060(12) 0.0207(8) 0.2526(4) 0.029(3) Uani 1 1 d .
C6 C 0.5231(11) 0.3539(8) 0.0580(4) 0.033(3) Uani 1 1 d .
H6A H 0.4174 0.3491 0.0587 0.050 Uiso 1 1 calc R
H6B H 0.5744 0.3808 0.0956 0.050 Uiso 1 1 calc R
H6C H 0.5531 0.3912 0.0277 0.050 Uiso 1 1 calc R
C35 C 0.5551(12) 0.1813(7) 0.3389(4) 0.033(3) Uani 1 1 d .
H35A H 0.6165 0.2077 0.3112 0.050 Uiso 1 1 calc R
H35B H 0.6155 0.1558 0.3682 0.050 Uiso 1 1 calc R
H35C H 0.4789 0.1344 0.3185 0.050 Uiso 1 1 calc R
C23 C -0.0417(11) -0.1470(8) 0.3220(4) 0.033(3) Uani 1 1 d .
H23A H -0.1465 -0.1445 0.3163 0.050 Uiso 1 1 calc R
H23B H -0.0175 -0.1860 0.2906 0.050 Uiso 1 1 calc R
H23C H -0.0170 -0.1704 0.3591 0.050 Uiso 1 1 calc R
C24 C 0.0194(11) 0.0377(8) 0.3893(4) 0.033(3) Uani 1 1 d .
H24A H -0.0863 0.0372 0.3857 0.049 Uiso 1 1 calc R
H24B H 0.0501 0.0110 0.4245 0.049 Uiso 1 1 calc R
H24C H 0.0706 0.0990 0.3913 0.049 Uiso 1 1 calc R
C10 C 0.6446(13) 0.5861(9) 0.2169(5) 0.039(3) Uani 1 1 d .
C16 C 1.0543(12) 0.3436(7) 0.1728(4) 0.033(3) Uani 1 1 d .
H16A H 1.1181 0.3172 0.2003 0.049 Uiso 1 1 calc R
H16B H 0.9791 0.2968 0.1517 0.049 Uiso 1 1 calc R
H16C H 1.1125 0.3735 0.1453 0.049 Uiso 1 1 calc R
C18 C 1.1165(11) 0.5134(8) 0.2557(4) 0.036(3) Uani 1 1 d .
H18A H 1.1733 0.4841 0.2839 0.055 Uiso 1 1 calc R
H18B H 1.1803 0.5397 0.2287 0.055 Uiso 1 1 calc R
H18C H 1.0754 0.5602 0.2759 0.055 Uiso 1 1 calc R
C27 C 0.5475(11) -0.0748(8) 0.3562(4) 0.036(3) Uani 1 1 d .
H27A H 0.6123 -0.1149 0.3435 0.054 Uiso 1 1 calc R
H27B H 0.5933 -0.0131 0.3543 0.054 Uiso 1 1 calc R
H27C H 0.5304 -0.0839 0.3962 0.054 Uiso 1 1 calc R
C25 C 0.2880(13) -0.2208(9) 0.3128(5) 0.057(4) Uani 1 1 d .
H25A H 0.3540 -0.2586 0.2981 0.085 Uiso 1 1 calc R
H25B H 0.2791 -0.2300 0.3534 0.085 Uiso 1 1 calc R
H25C H 0.1915 -0.2364 0.2899 0.085 Uiso 1 1 calc R
C34 C 0.3627(13) 0.3221(8) 0.3152(5) 0.046(4) Uani 1 1 d .
H34A H 0.4325 0.3501 0.2909 0.070 Uiso 1 1 calc R
H34B H 0.2925 0.2751 0.2917 0.070 Uiso 1 1 calc R
H34C H 0.3105 0.3668 0.3315 0.070 Uiso 1 1 calc R
C17 C 0.8626(12) 0.3625(9) 0.2682(4) 0.045(4) Uani 1 1 d .
H17A H 0.9339 0.3412 0.2954 0.067 Uiso 1 1 calc R
H17B H 0.8077 0.4008 0.2894 0.067 Uiso 1 1 calc R
H17C H 0.7950 0.3117 0.2474 0.067 Uiso 1 1 calc R
C33 C 0.4569(12) 0.3213(9) 0.5430(4) 0.047(4) Uani 1 1 d .
H33A H 0.4184 0.3446 0.5773 0.071 Uiso 1 1 calc R
H33B H 0.5211 0.2790 0.5541 0.071 Uiso 1 1 calc R
H33C H 0.5126 0.3704 0.5260 0.071 Uiso 1 1 calc R
C11 C 0.5252(12) 0.5019(9) 0.2097(5) 0.046(4) Uani 1 1 d .
H11A H 0.5712 0.4496 0.2161 0.070 Uiso 1 1 calc R
H11B H 0.4564 0.5079 0.2379 0.070 Uiso 1 1 calc R
H11C H 0.4727 0.4949 0.1704 0.070 Uiso 1 1 calc R
C26 C 0.4129(12) -0.0828(10) 0.2318(4) 0.052(4) Uani 1 1 d .
H26A H 0.4741 -0.1260 0.2206 0.077 Uiso 1 1 calc R
H26B H 0.3231 -0.0912 0.2045 0.077 Uiso 1 1 calc R
H26C H 0.4664 -0.0225 0.2313 0.077 Uiso 1 1 calc R
C36 C 0.6175(11) 0.3637(8) 0.4116(4) 0.043(3) Uani 1 1 d .
H36A H 0.6717 0.3901 0.3818 0.065 Uiso 1 1 calc R
H36B H 0.5754 0.4095 0.4324 0.065 Uiso 1 1 calc R
H36C H 0.6839 0.3387 0.4389 0.065 Uiso 1 1 calc R
C28 C 0.1596(13) 0.3422(9) 0.4750(5) 0.040(3) Uani 1 1 d .
C30 C 0.2357(14) 0.4332(9) 0.4571(5) 0.056(4) Uani 1 1 d .
H30A H 0.3141 0.4604 0.4876 0.083 Uiso 1 1 calc R
H30B H 0.2769 0.4230 0.4209 0.083 Uiso 1 1 calc R
H30C H 0.1636 0.4729 0.4517 0.083 Uiso 1 1 calc R
C29 C 0.0342(12) 0.2989(8) 0.4261(5) 0.048(4) Uani 1 1 d .
H29A H -0.0136 0.2421 0.4371 0.072 Uiso 1 1 calc R
H29B H -0.0376 0.3388 0.4207 0.072 Uiso 1 1 calc R
H29C H 0.0756 0.2890 0.3899 0.072 Uiso 1 1 calc R
C12 C 0.7223(14) 0.5964(9) 0.2819(4) 0.060(4) Uani 1 1 d .
H12A H 0.7985 0.6493 0.2878 0.089 Uiso 1 1 calc R
H12B H 0.6497 0.6027 0.3085 0.089 Uiso 1 1 calc R
H12C H 0.7663 0.5437 0.2892 0.089 Uiso 1 1 calc R
C20 C 0.0089(15) -0.0370(10) 0.1982(5) 0.063(4) Uani 1 1 d .
H20A H 0.1114 -0.0437 0.1977 0.095 Uiso 1 1 calc R
H20B H -0.0514 -0.0956 0.1979 0.095 Uiso 1 1 calc R
H20C H -0.0238 -0.0087 0.1640 0.095 Uiso 1 1 calc R
C13 C 0.5745(14) 0.6700(10) 0.2068(5) 0.063(4) Uani 1 1 d .
H13A H 0.6513 0.7225 0.2115 0.094 Uiso 1 1 calc R
H13B H 0.5222 0.6637 0.1676 0.094 Uiso 1 1 calc R
H13C H 0.5058 0.6767 0.2351 0.094 Uiso 1 1 calc R
C31 C 0.0864(14) 0.3611(11) 0.5314(5) 0.070(5) Uani 1 1 d .
H31A H 0.1621 0.3882 0.5629 0.104 Uiso 1 1 calc R
H31B H 0.0166 0.4016 0.5239 0.104 Uiso 1 1 calc R
H31C H 0.0351 0.3051 0.5424 0.104 Uiso 1 1 calc R
C21 C 0.0904(15) 0.1150(9) 0.2503(5) 0.070(5) Uani 1 1 d .
H21A H 0.0831 0.1537 0.2849 0.105 Uiso 1 1 calc R
H21B H 0.1926 0.1081 0.2490 0.105 Uiso 1 1 calc R
H21C H 0.0551 0.1415 0.2157 0.105 Uiso 1 1 calc R
C22 C -0.1680(13) 0.0323(12) 0.2543(6) 0.089(6) Uani 1 1 d .
H22A H -0.1759 0.0695 0.2894 0.134 Uiso 1 1 calc R
H22B H -0.2013 0.0609 0.2202 0.134 Uiso 1 1 calc R
H22C H -0.2289 -0.0260 0.2542 0.134 Uiso 1 1 calc R

loop_
_atom_site_aniso_label
_atom_site_aniso_U_11
_atom_site_aniso_U_22
_atom_site_aniso_U_33
_atom_site_aniso_U_23
_atom_site_aniso_U_13
_atom_site_aniso_U_12
La2 0.0226(4) 0.0249(4) 0.0166(3) 0.0023(3) -0.0003(3) 0.0035(3)
La1 0.0234(4) 0.0212(4) 0.0195(3) 0.0025(3) 0.0032(3) 0.0008(3)
I2 0.0237(4) 0.0293(5) 0.0255(4) 0.0069(3) -0.0006(3) -0.0007(4)
I1 0.0250(4) 0.0321(5) 0.0226(4) 0.0045(3) -0.0001(3) -0.0019(4)
Si5 0.0197(18) 0.0248(19) 0.0243(16) -0.0003(13) 0.0009(13) 0.0034(15)
Si3 0.032(2) 0.027(2) 0.0245(17) 0.0006(14) 0.0022(14) 0.0011(16)
Si4 0.0275(19) 0.032(2) 0.0231(17) 0.0034(14) 0.0009(13) 0.0038(16)
Si2 0.0281(19) 0.027(2) 0.0290(17) -0.0036(14) 0.0043(14) 0.0023(16)
Si1 0.0216(18) 0.0255(19) 0.0252(16) 0.0043(13) 0.0011(13) 0.0022(15)
Si8 0.0309(19) 0.029(2) 0.0223(16) 0.0062(14) 0.0015(14) 0.0016(16)
Si7 0.033(2) 0.029(2) 0.0270(17) -0.0020(14) 0.0008(14) 0.0069(17)
Si6 0.0230(19) 0.043(2) 0.0269(17) -0.0112(15) -0.0013(13) 0.0093(17)
C5 0.042(8) 0.047(9) 0.042(7) 0.007(6) -0.008(6) 0.012(7)
N1 0.018(5) 0.033(6) 0.015(4) 0.003(4) 0.008(3) 0.001(4)
N2 0.016(5) 0.034(6) 0.017(4) 0.002(4) 0.002(3) 0.007(4)
C15 0.041(8) 0.030(8) 0.045(7) -0.008(6) 0.002(6) 0.004(7)
C7 0.032(7) 0.042(8) 0.033(7) 0.009(6) 0.003(5) 0.010(6)
C14 0.041(7) 0.034(8) 0.025(6) 0.008(5) 0.009(5) 0.016(6)
C4 0.067(9) 0.055(10) 0.039(8) 0.008(7) 0.006(7) 0.009(8)
C1 0.029(7) 0.042(8) 0.028(6) 0.007(6) -0.001(5) -0.005(6)
C2 0.071(10) 0.020(8) 0.065(9) 0.008(6) 0.018(7) 0.004(7)
C9 0.024(7) 0.029(8) 0.095(11) 0.021(7) 0.013(7) 0.008(6)
C8 0.057(9) 0.060(11) 0.058(9) -0.038(8) 0.020(7) -0.008(9)
C3 0.040(9) 0.111(16) 0.089(12) 0.052(11) 0.028(8) 0.008(10)
N4 0.019(5) 0.020(5) 0.014(4) -0.003(4) 0.003(3) 0.000(4)
C32 0.030(7) 0.052(9) 0.014(5) 0.002(5) 0.000(5) 0.002(6)
N3 0.033(6) 0.032(6) 0.020(5) -0.010(4) 0.001(4) 0.008(5)
C19 0.025(7) 0.038(8) 0.026(6) 0.010(5) -0.004(5) 0.014(6)
C6 0.023(7) 0.041(8) 0.041(7) 0.004(6) 0.011(5) 0.014(6)
C35 0.047(8) 0.030(7) 0.028(6) 0.003(5) 0.022(5) 0.007(6)
C23 0.030(7) 0.034(8) 0.038(7) 0.000(6) 0.008(5) 0.014(6)
C24 0.035(7) 0.039(8) 0.025(6) -0.006(5) -0.005(5) 0.018(6)
C10 0.050(8) 0.039(8) 0.031(7) 0.008(6) 0.020(6) 0.003(7)
C16 0.055(8) 0.023(7) 0.023(6) 0.009(5) -0.004(5) 0.016(6)
C18 0.030(7) 0.042(8) 0.034(7) -0.007(6) -0.012(5) 0.013(6)
C27 0.032(6) 0.036(7) 0.041(6) 0.005(5) 0.000(5) 0.009(5)
C25 0.040(7) 0.044(7) 0.085(9) -0.018(6) 0.013(6) 0.012(6)
C34 0.069(9) 0.030(8) 0.043(8) 0.017(6) 0.016(6) 0.004(7)
C17 0.054(8) 0.059(10) 0.020(6) 0.016(6) 0.001(6) 0.002(8)
C33 0.045(8) 0.068(11) 0.028(7) -0.007(6) 0.006(6) 0.010(8)
C11 0.045(8) 0.055(10) 0.047(8) 0.020(7) 0.020(6) 0.015(8)
C26 0.026(7) 0.098(11) 0.033(5) -0.008(5) 0.003(4) 0.024(7)
C36 0.042(8) 0.044(9) 0.045(8) 0.007(6) 0.025(6) -0.003(7)
C28 0.042(8) 0.039(9) 0.040(7) 0.006(6) 0.007(6) 0.011(7)
C30 0.078(11) 0.038(9) 0.054(9) 0.001(7) 0.015(7) 0.019(8)
C29 0.050(9) 0.039(9) 0.059(9) 0.014(7) 0.006(7) 0.014(7)
C12 0.088(11) 0.068(12) 0.030(7) -0.003(7) 0.021(7) 0.028(9)
C20 0.100(11) 0.065(11) 0.025(7) 0.000(7) -0.005(7) 0.024(10)
C13 0.075(11) 0.064(12) 0.065(10) 0.002(8) 0.035(8) 0.040(9)
C31 0.073(11) 0.097(14) 0.051(9) 0.009(9) 0.025(7) 0.041(10)
C21 0.106(13) 0.047(10) 0.052(9) 0.023(7) -0.014(9) 0.006(10)
C22 0.045(10) 0.15(2) 0.083(12) 0.054(12) -0.004(8) 0.048(11)

loop_
_atom_type_symbol
_atom_type_description
_atom_type_scat_dispersion_real
_atom_type_scat_dispersion_imag
_atom_type_scat_source
C C 0.0033 0.0016 'International Tables Vol C Tables 4.2.6.8 and 6.1.1.4'
H H 0.0000 0.0000 'International Tables Vol C Tables 4.2.6.8 and 6.1.1.4'
I I -0.4742 1.8119 'International Tables Vol C Tables 4.2.6.8 and 6.1.1.4'
La La -0.2871 2.4523 'International Tables Vol C Tables 4.2.6.8 and 6.1.1.4'
N N 0.0061 0.0033 'International Tables Vol C Tables 4.2.6.8 and 6.1.1.4'
Si Si 0.0817 0.0704 'International Tables Vol C Tables 4.2.6.8 and 6.1.1.4'

loop_
_exptl_crystal_face_index_h
_exptl_crystal_face_index_k
_exptl_crystal_face_index_l
_exptl_crystal_face_perp_dist
_exptl_oxdiff_crystal_face_indexfrac_h
_exptl_oxdiff_crystal_face_indexfrac_k
_exptl_oxdiff_crystal_face_indexfrac_l
_exptl_oxdiff_crystal_face_x
_exptl_oxdiff_crystal_face_y
_exptl_oxdiff_crystal_face_z
12 0 3 0.3002 11.9938 0.0042 2.9879 -0.1181 -0.2285 0.9307
1 4 -32 0.0068 0.9944 4.0169 -31.9712 -0.9482 -0.1539 -0.2701
-12 0 -4 0.1980 -11.9940 -0.0036 -3.9872 0.0886 0.2303 -0.9411
-1 20 7 0.0156 -0.9979 19.9844 7.0213 0.2814 -0.9523 -0.0560
-1 18 14 0.0180 -0.9968 17.9815 14.0134 0.4818 -0.8688 0.0226
-1 4 31 0.0151 -0.9944 3.9793 30.9823 0.9420 -0.2278 0.2380
0 -20 10 0.0116 0.0012 -19.9948 9.9665 0.2366 0.9409 0.1585
1 -18 -14 0.0206 0.9968 -17.9815 -14.0134 -0.4818 0.8688 -0.0226

loop_
_geom_angle_atom_site_label_1
_geom_angle_atom_site_label_2
_geom_angle_atom_site_label_3
_geom_angle
_geom_angle_site_symmetry_1
_geom_angle_site_symmetry_3
I2 La2 I2 82.38(2) 2_656 .
I2 La2 Si5 162.26(6) . .
I2 La2 Si5 89.85(6) 2_656 .
I2 La2 Si8 86.25(5) . .
I2 La2 Si8 160.71(5) 2_656 .
I2 La2 Si7 88.17(5) . .
I2 La2 Si7 109.29(6) 2_656 .
I2 La2 Si6 108.70(6) . .
I2 La2 Si6 86.35(7) 2_656 .
Si5 La2 Si7 109.48(8) . .
Si5 La2 Si6 54.64(7) . .
Si8 La2 Si5 105.15(7) . .
Si8 La2 Si7 54.60(8) . .
Si8 La2 Si6 112.13(8) . .
Si6 La2 Si7 158.71(8) . .
N4 La2 I2 135.88(18) . 2_656
N4 La2 I2 91.71(17) . .
N4 La2 Si5 104.85(18) . .
N4 La2 Si8 28.78(19) . .
N4 La2 Si7 26.60(19) . .
N4 La2 Si6 136.03(18) . .
N4 La2 N3 119.4(3) . .
N3 La2 I2 136.1(2) . .
N3 La2 I2 92.9(2) . 2_656
N3 La2 Si5 28.0(2) . .
N3 La2 Si8 106.1(2) . .
N3 La2 Si7 133.6(2) . .
N3 La2 Si6 27.5(2) . .
I1 La1 I1 82.12(2) 2_765 .
I1 La1 Si3 107.91(6) 2_765 .
I1 La1 Si3 87.08(5) . .
I1 La1 Si4 84.87(6) . .
I1 La1 Si4 158.95(6) 2_765 .
I1 La1 Si2 88.47(6) 2_765 .
I1 La1 Si2 109.92(6) . .
I1 La1 Si1 91.20(5) 2_765 .
I1 La1 Si1 163.78(6) . .
Si4 La1 Si3 54.77(8) . .
Si4 La1 Si2 111.58(8) . .
Si4 La1 Si1 105.38(7) . .
Si2 La1 Si3 158.18(8) . .
Si1 La1 Si3 109.07(8) . .
Si1 La1 Si2 54.87(8) . .
N1 La1 I1 137.0(2) . .
N1 La1 I1 94.12(18) . 2_765
N1 La1 Si3 133.8(2) . .
N1 La1 Si4 106.65(19) . .
N1 La1 Si2 27.1(2) . .
N1 La1 Si1 28.4(2) . .
N2 La1 I1 90.79(19) . .
N2 La1 I1 134.9(2) . 2_765
N2 La1 Si3 27.0(2) . .
N2 La1 Si4 28.7(2) . .
N2 La1 Si2 135.0(2) . .
N2 La1 Si1 104.2(2) . .
N2 La1 N1 119.3(3) . .
La2 I2 La2 97.62(2) 2_656 .
La1 I1 La1 97.88(2) 2_765 .
N3 Si5 La2 40.1(3) . .
N3 Si5 C19 114.3(5) . .
N3 Si5 C23 113.9(5) . .
N3 Si5 C24 106.4(4) . .
C19 Si5 La2 124.9(4) . .
C23 Si5 La2 126.3(3) . .
C23 Si5 C19 108.4(5) . .
C23 Si5 C24 105.4(5) . .
C24 Si5 La2 66.3(3) . .
C24 Si5 C19 108.1(5) . .
N2 Si3 La1 37.6(2) . .
N2 Si3 C15 113.6(5) . .
N2 Si3 C14 107.3(4) . .
N2 Si3 C10 114.8(5) . .
C15 Si3 La1 113.5(4) . .
C15 Si3 C14 105.2(5) . .
C15 Si3 C10 108.7(5) . .
C14 Si3 La1 71.3(3) . .
C10 Si3 La1 136.8(4) . .
C10 Si3 C14 106.4(5) . .
N2 Si4 La1 40.8(3) . .
N2 Si4 C16 106.3(4) . .
N2 Si4 C18 114.5(5) . .
N2 Si4 C17 115.7(5) . .
C16 Si4 La1 65.5(3) . .
C18 Si4 La1 125.8(4) . .
C18 Si4 C16 106.2(5) . .
C18 Si4 C17 108.6(5) . .
C17 Si4 La1 125.5(3) . .
C17 Si4 C16 104.6(5) . .
N1 Si2 La1 39.0(3) . .
N1 Si2 C7 106.6(5) . .
N1 Si2 C9 114.5(5) . .
N1 Si2 C8 115.5(5) . .
C7 Si2 La1 67.6(4) . .
C9 Si2 La1 126.1(4) . .
C9 Si2 C7 106.0(5) . .
C8 Si2 La1 125.4(5) . .
C8 Si2 C7 105.3(5) . .
C8 Si2 C9 108.2(6) . .
C5 Si1 La1 127.0(4) . .
C5 Si1 C1 108.8(5) . .
C5 Si1 C6 107.6(5) . .
N1 Si1 La1 39.9(3) . .
N1 Si1 C5 112.4(5) . .
N1 Si1 C1 113.8(5) . .
N1 Si1 C6 105.1(5) . .
C1 Si1 La1 123.5(3) . .
C1 Si1 C6 108.8(5) . .
C6 Si1 La1 65.3(3) . .
N4 Si8 La2 40.6(3) . .
N4 Si8 C35 106.0(5) . .
N4 Si8 C34 116.3(5) . .
N4 Si8 C36 114.5(4) . .
C35 Si8 La2 65.4(3) . .
C34 Si8 La2 125.4(4) . .
C34 Si8 C35 105.6(5) . .
C36 Si8 La2 128.2(4) . .
C36 Si8 C35 107.5(5) . .
C36 Si8 C34 106.2(5) . .
N4 Si7 La2 37.0(3) . .
N4 Si7 C32 106.7(5) . .
N4 Si7 C33 112.6(4) . .
N4 Si7 C28 114.8(5) . .
C32 Si7 La2 71.0(3) . .
C33 Si7 La2 113.6(4) . .
C33 Si7 C32 105.3(5) . .
C33 Si7 C28 108.7(6) . .
C28 Si7 La2 136.3(4) . .
C28 Si7 C32 108.2(5) . .
N3 Si6 La2 39.4(2) . .
N3 Si6 C27 107.0(5) . .
N3 Si6 C25 113.3(5) . .
N3 Si6 C26 113.9(5) . .
C27 Si6 La2 67.7(4) . .
C25 Si6 La2 122.1(4) . .
C25 Si6 C27 105.8(6) . .
C26 Si6 La2 126.8(5) . .
C26 Si6 C27 105.3(5) . .
C26 Si6 C25 110.7(6) . .
Si2 N1 La1 113.8(4) . .
Si2 N1 Si1 131.7(5) . .
Si1 N1 La1 111.7(5) . .
Si3 N2 La1 115.4(4) . .
Si4 N2 La1 110.5(4) . .
Si4 N2 Si3 130.1(5) . .
C4 C1 Si1 109.1(8) . .
C4 C1 C3 106.1(10) . .
C2 C1 Si1 111.6(8) . .
C2 C1 C4 108.5(10) . .
C2 C1 C3 110.0(11) . .
C3 C1 Si1 111.4(8) . .
Si8 N4 La2 110.6(4) . .
Si8 N4 Si7 129.7(5) . .
Si7 N4 La2 116.4(4) . .
Si5 N3 La2 111.8(4) . .
Si6 N3 La2 113.1(4) . .
Si6 N3 Si5 131.2(5) . .
C20 C19 Si5 110.8(9) . .
C20 C19 C21 107.5(10) . .
C20 C19 C22 110.4(10) . .
C21 C19 Si5 108.6(7) . .
C22 C19 Si5 110.5(8) . .
C22 C19 C21 109.0(12) . .
C11 C10 Si3 110.7(8) . .
C11 C10 C12 107.5(9) . .
C11 C10 C13 110.5(10) . .
C12 C10 Si3 109.6(8) . .
C13 C10 Si3 110.4(8) . .
C13 C10 C12 108.2(10) . .
C30 C28 Si7 110.7(8) . .
C30 C28 C31 108.3(11) . .
C29 C28 Si7 110.0(9) . .
C29 C28 C30 109.2(10) . .
C29 C28 C31 107.4(10) . .
C31 C28 Si7 111.0(9) . .

loop_
_geom_bond_atom_site_label_1
_geom_bond_atom_site_label_2
_geom_bond_distance
_geom_bond_site_symmetry_2
La2 I2 3.2571(10) 2_656
La2 I2 3.3022(9) .
La2 Si5 3.374(3) .
La2 Si8 3.331(3) .
La2 Si7 3.449(3) .
La2 Si6 3.395(3) .
La2 N4 2.318(8) .
La2 N3 2.343(7) .
La1 I1 3.3059(9) .
La1 I1 3.2467(9) 2_765
La1 Si3 3.442(3) .
La1 Si4 3.331(3) .
La1 Si2 3.387(3) .
La1 Si1 3.375(3) .
La1 N1 2.331(8) .
La1 N2 2.325(8) .
I2 La2 3.2570(9) 2_656
I1 La1 3.2469(9) 2_765
Si5 N3 1.708(9) .
Si5 C19 1.916(10) .
Si5 C23 1.867(11) .
Si5 C24 1.912(10) .
Si3 N2 1.731(9) .
Si3 C15 1.848(10) .
Si3 C14 1.901(9) .
Si3 C10 1.894(12) .
Si4 N2 1.707(8) .
Si4 C16 1.887(11) .
Si4 C18 1.861(9) .
Si4 C17 1.870(10) .
Si2 N1 1.689(9) .
Si2 C7 1.896(10) .
Si2 C9 1.865(11) .
Si2 C8 1.855(10) .
Si1 C5 1.888(9) .
Si1 N1 1.726(8) .
Si1 C1 1.888(11) .
Si1 C6 1.898(11) .
Si8 N4 1.713(8) .
Si8 C35 1.897(11) .
Si8 C34 1.865(11) .
Si8 C36 1.861(10) .
Si7 N4 1.724(8) .
Si7 C32 1.897(11) .
Si7 C33 1.865(10) .
Si7 C28 1.891(13) .
Si6 N3 1.703(9) .
Si6 C27 1.879(9) .
Si6 C25 1.866(13) .
Si6 C26 1.844(11) .
C4 C1 1.545(13) .
C1 C2 1.502(16) .
C1 C3 1.552(15) .
C19 C20 1.493(15) .
C19 C21 1.552(16) .
C19 C22 1.523(15) .
C10 C11 1.519(15) .
C10 C12 1.561(13) .
C10 C13 1.519(17) .
C28 C30 1.537(16) .
C28 C29 1.536(14) .
C28 C31 1.545(15) .

loop_
_geom_torsion_atom_site_label_1
_geom_torsion_atom_site_label_2
_geom_torsion_atom_site_label_3
_geom_torsion_atom_site_label_4
_geom_torsion
La2 Si5 N3 Si6 156.1(10)
La2 Si8 N4 Si7 158.3(8)
La2 Si7 N4 Si8 -157.3(8)
La2 Si7 C28 C30 -110.2(8)
La2 Si7 C28 C29 10.6(11)
La2 Si7 C28 C31 129.4(8)
La2 Si6 N3 Si5 -155.8(10)
La1 Si3 N2 Si4 155.0(9)
La1 Si3 C10 C11 -8.1(11)
La1 Si3 C10 C12 110.2(8)
La1 Si3 C10 C13 -130.8(8)
La1 Si4 N2 Si3 -155.9(9)
La1 Si2 N1 Si1 159.2(9)
La1 Si1 N1 Si2 -159.5(9)
La1 Si1 C1 C4 9.1(11)
La1 Si1 C1 C2 -110.8(8)
La1 Si1 C1 C3 125.9(8)
C5 Si1 N1 La1 121.4(5)
C5 Si1 N1 Si2 -38.1(9)
C5 Si1 C1 C4 179.8(8)
C5 Si1 C1 C2 60.0(9)
C5 Si1 C1 C3 -63.3(11)
N1 Si1 C1 C4 53.6(10)
N1 Si1 C1 C2 -66.2(9)
N1 Si1 C1 C3 170.4(8)
N2 Si3 C10 C11 -46.6(9)
N2 Si3 C10 C12 71.7(9)
N2 Si3 C10 C13 -169.3(8)
C15 Si3 N2 La1 -98.3(5)
C15 Si3 N2 Si4 56.7(8)
C15 Si3 C10 C11 -175.2(8)
C15 Si3 C10 C12 -56.9(10)
C15 Si3 C10 C13 62.2(10)
C7 Si2 N1 La1 0.9(5)
C7 Si2 N1 Si1 160.1(6)
C14 Si3 N2 La1 17.6(6)
C14 Si3 N2 Si4 172.6(6)
C14 Si3 C10 C11 71.9(9)
C14 Si3 C10 C12 -169.8(8)
C14 Si3 C10 C13 -50.8(10)
C1 Si1 N1 La1 -114.3(5)
C1 Si1 N1 Si2 86.2(7)
C9 Si2 N1 La1 117.8(5)
C9 Si2 N1 Si1 -83.1(7)
C8 Si2 N1 La1 -115.6(6)
C8 Si2 N1 Si1 43.5(9)
N4 Si7 C28 C30 -72.4(9)
N4 Si7 C28 C29 48.4(9)
N4 Si7 C28 C31 167.2(8)
C32 Si7 N4 La2 -15.3(5)
C32 Si7 N4 Si8 -172.6(6)
C32 Si7 C28 C30 168.5(8)
C32 Si7 C28 C29 -70.6(9)
C32 Si7 C28 C31 48.2(10)
C19 Si5 N3 La2 116.1(5)
C19 Si5 N3 Si6 -87.8(8)
C6 Si1 N1 La1 4.6(5)
C6 Si1 N1 Si2 -154.9(6)
C6 Si1 C1 C4 -63.2(9)
C6 Si1 C1 C2 177.0(8)
C6 Si1 C1 C3 53.7(10)
C35 Si8 N4 La2 -2.5(5)
C35 Si8 N4 Si7 155.8(6)
C23 Si5 N3 La2 -118.7(5)
C23 Si5 N3 Si6 37.4(9)
C24 Si5 N3 La2 -3.0(6)
C24 Si5 N3 Si6 153.0(7)
C10 Si3 N2 La1 135.7(5)
C10 Si3 N2 Si4 -69.4(8)
C16 Si4 N2 La1 0.2(5)
C16 Si4 N2 Si3 -155.7(6)
C18 Si4 N2 La1 117.1(5)
C18 Si4 N2 Si3 -38.8(8)
C27 Si6 N3 La2 -3.5(6)
C27 Si6 N3 Si5 -159.4(7)
C25 Si6 N3 La2 112.7(5)
C25 Si6 N3 Si5 -43.1(9)
C34 Si8 N4 La2 114.5(5)
C34 Si8 N4 Si7 -87.1(7)
C17 Si4 N2 La1 -115.4(5)
C17 Si4 N2 Si3 88.7(7)
C33 Si7 N4 La2 99.7(6)
C33 Si7 N4 Si8 -57.6(8)
C33 Si7 C28 C30 54.7(9)
C33 Si7 C28 C29 175.5(8)
C33 Si7 C28 C31 -65.7(10)
C26 Si6 N3 La2 -119.5(5)
C26 Si6 N3 Si5 84.7(8)
C36 Si8 N4 La2 -120.9(5)
C36 Si8 N4 Si7 37.5(8)
C28 Si7 N4 La2 -135.2(5)
C28 Si7 N4 Si8 67.5(7)

loop_
_diffrn_oxdiff_twin_id
_diffrn_oxdiff_twin_ratio
_diffrn_oxdiff_twin_reflns_isolated
_diffrn_oxdiff_twin_reflns_overlapped
1 0.6723 5958 18739
2 0.1464 0 16753
3 0.1812 0 11345
